data_1545936
loop_
_publ_author_name
'Jeanbourquin, Lo\"ic N'
'Scopelliti, Rosario'
'Fadaei Tirani, Farzaneh'
'Severin, Kay'

_publ_section_title
;
 Synthesis and Reactivity of 1-Allenyltriazenes.
;
_journal_issue 8
_journal_name_full 'Organic letters'
_journal_page_first 2070
_journal_page_last 2073
_journal_paper_doi 10.1021/acs.orglett.7b00671
_journal_volume 19
_journal_year 2017
_chemical_formula_moiety 'C11 H21 N3'
_chemical_formula_sum 'C11 H21 N3'
_chemical_formula_weight 195.31
_space_group_crystal_system monoclinic
_space_group_IT_number 14
_space_group_name_Hall '-P 2ybc'
_space_group_name_H-M_alt 'P 1 21/c 1'
_symmetry_space_group_name_Hall '-P 2ybc'
_symmetry_space_group_name_H-M 'P 1 21/c 1'
_atom_sites_solution_hydrogens geom
_atom_sites_solution_primary direct
_atom_sites_solution_secondary difmap
_audit_creation_method SHELXL-2016/6
_cell_angle_alpha 90
_cell_angle_beta 98.000(11)
_cell_angle_gamma 90
_cell_formula_units_Z 8
_cell_length_a 10.4021(10)
_cell_length_b 11.1735(9)
_cell_length_c 21.729(3)
_cell_measurement_reflns_used 2654
_cell_measurement_temperature 100.01(10)
_cell_measurement_theta_max 61.7870
_cell_measurement_theta_min 4.2760
_cell_volume 2500.9(5)
_computing_cell_refinement 'CrysAlisPro 1.171.38.43 (Rigaku OD, 2015)'
_computing_data_collection 'CrysAlisPro 1.171.38.43 (Rigaku OD, 2015)'
_computing_data_reduction 'CrysAlisPro 1.171.38.43 (Rigaku OD, 2015)'
_computing_molecular_graphics 'Olex2 (Dolomanov et al., 2009)'
_computing_publication_material 'CIFTAB (Sheldrick, 2016)'
_computing_structure_refinement 'SHELXL-2016/6 (Sheldrick, 2016)'
_computing_structure_solution 'SHELXT (Sheldrick, 2015)'
_diffrn_ambient_environment N~2~
_diffrn_ambient_temperature 100.01(10)
_diffrn_detector 'CCD plate'
_diffrn_detector_area_resol_mean 5.1333
_diffrn_detector_type Atlas
_diffrn_measured_fraction_theta_full 0.985
_diffrn_measured_fraction_theta_max 0.985
_diffrn_measurement_details
;
List of Runs (angles in degrees, time in seconds):

  # Type    Start    End  Width  t~exp~   \w     \q     \k     \f   Frames
--------------------------------------------------------------------------
  1  \w    -18.00  62.00   1.00   10.00    --    0.00  57.00-120.00   80
  2  \w    -62.00  23.00   1.00   10.00    --    0.00 -37.00  60.00   85
  3  \w    -87.00 -38.00   1.00   10.00    --    0.00 178.00-180.00   49
  4  \w     57.00  97.00   1.00   40.00    --   81.95-125.00-150.00   40
  5  \w     11.00 114.00   1.00   40.00    --   81.95 -77.00 -90.00  103
  6  \w      7.00 110.00   1.00   40.00    --   81.95 -30.00  90.00  103
  7  \w     52.00  97.00   1.00   40.00    --   81.95-125.00 -90.00   45
  8  \w     20.00 115.00   1.00   40.00    --   81.95 -77.00  30.00   95
  9  \w     70.00 151.00   1.00   40.00    --   81.95  30.00  90.00   81
 10  \w    108.00 141.00   1.00   40.00    --   81.95 125.00 120.00   33
 11  \w     68.00 147.00   1.00   40.00    --   81.95  45.00 -30.00   79
 12  \w    120.00 155.00   1.00   40.00    --   81.95  45.00-180.00   35
 13  \w     95.00 123.00   1.00   40.00    --   81.95-131.00  16.00   28
 14  \w    117.00 145.00   1.00   40.00    --   81.95 125.00-150.00   28
 15  \w     95.00 135.00   1.00   40.00    --   81.95 125.00   0.00   40
;
_diffrn_measurement_device 'four-circle diffractometer'
_diffrn_measurement_device_type 'SuperNova, Dual, Cu at zero, Atlas'
_diffrn_measurement_method '\w scans'
_diffrn_radiation_monochromator mirror
_diffrn_radiation_probe x-ray
_diffrn_radiation_type 'Cu K\a'
_diffrn_radiation_wavelength 1.54184
_diffrn_reflns_av_R_equivalents 0.0459
_diffrn_reflns_av_unetI/netI 0.0359
_diffrn_reflns_Laue_measured_fraction_full 0.985
_diffrn_reflns_Laue_measured_fraction_max 0.985
_diffrn_reflns_limit_h_max 11
_diffrn_reflns_limit_h_min -11
_diffrn_reflns_limit_k_max 12
_diffrn_reflns_limit_k_min -9
_diffrn_reflns_limit_l_max 24
_diffrn_reflns_limit_l_min -23
_diffrn_reflns_number 12845
_diffrn_reflns_point_group_measured_fraction_full 0.985
_diffrn_reflns_point_group_measured_fraction_max 0.985
_diffrn_reflns_theta_full 62.177
_diffrn_reflns_theta_max 62.177
_diffrn_reflns_theta_min 4.109
_diffrn_source 'micro-focus sealed X-ray tube'
_diffrn_source_type 'SuperNova (Cu) X-ray Source'
_exptl_absorpt_coefficient_mu 0.487
_exptl_absorpt_correction_T_max 0.930
_exptl_absorpt_correction_T_min 0.789
_exptl_absorpt_correction_type gaussian
_exptl_absorpt_process_details
;
CrysAlisPro 1.171.38.43 (Rigaku Oxford Diffraction, 2015)
Numerical absorption correction based on gaussian integration over
a multifaceted crystal model.
Empirical absorption correction using spherical harmonics,
implemented in SCALE3 ABSPACK scaling algorithm.
;
_exptl_crystal_colour yellow
_exptl_crystal_density_diffrn 1.037
_exptl_crystal_description plate
_exptl_crystal_F_000 864
_exptl_crystal_size_max 0.711
_exptl_crystal_size_mid 0.589
_exptl_crystal_size_min 0.215
_refine_diff_density_max 0.445
_refine_diff_density_min -0.193
_refine_diff_density_rms 0.043
_refine_ls_extinction_method none
_refine_ls_goodness_of_fit_ref 1.027
_refine_ls_hydrogen_treatment constr
_refine_ls_matrix_type full
_refine_ls_number_parameters 447
_refine_ls_number_reflns 3883
_refine_ls_number_restraints 802
_refine_ls_restrained_S_all 0.984
_refine_ls_R_factor_all 0.1303
_refine_ls_R_factor_gt 0.0949
_refine_ls_shift/su_max 0.000
_refine_ls_shift/su_mean 0.000
_refine_ls_structure_factor_coef Fsqd
_refine_ls_weighting_details 'w=1/[\s^2^(Fo^2^)+(0.1556P)^2^+1.4661P] where P=(Fo^2^+2Fc^2^)/3'
_refine_ls_weighting_scheme calc
_refine_ls_wR_factor_gt 0.2668
_refine_ls_wR_factor_ref 0.3074
_reflns_Friedel_coverage 0.000
_reflns_number_gt 2486
_reflns_number_total 3883
_reflns_threshold_expression 'I > 2\s(I)'
_cod_data_source_file ol7b00671_si_002.cif
_cod_data_source_block shelx
_cod_database_code 1545936
_shelx_shelxl_version_number 2016/6
_shelx_space_group_comment
;
The symmetry employed for this shelxl refinement is uniquely defined
by the following loop, which should always be used as a source of
symmetry information in preference to the above space-group names.
They are only intended as comments.
;

loop_
_space_group_symop_operation_xyz
'x, y, z'
'-x, y+1/2, -z+1/2'
'-x, -y, -z'
'x, -y-1/2, z-1/2'

loop_
_atom_site_label
_atom_site_type_symbol
_atom_site_fract_x
_atom_site_fract_y
_atom_site_fract_z
_atom_site_U_iso_or_equiv
_atom_site_adp_type
_atom_site_occupancy
_atom_site_site_symmetry_order
_atom_site_calc_flag
_atom_site_refinement_flags_posn
_atom_site_refinement_flags_adp
_atom_site_refinement_flags_occupancy
_atom_site_disorder_assembly
_atom_site_disorder_group
N1 N 1.0355(3) -0.0338(3) 0.35209(15) 0.0860(10) Uani 1 1 d D . . . .
N2 N 0.9289(3) 0.0301(3) 0.33542(16) 0.0773(9) Uani 1 1 d . . . . .
N3 N 0.8830(4) 0.0821(4) 0.37973(17) 0.1003(12) Uani 1 1 d . . . . .
N4 N 0.5177(3) 0.7640(3) 0.33067(16) 0.0900(10) Uani 1 1 d D . . . .
N5 N 0.4052(3) 0.7086(2) 0.31417(15) 0.0676(8) Uani 1 1 d . . . . .
N6 N 0.3649(3) 0.6477(3) 0.35687(16) 0.0809(10) Uani 1 1 d . . . . .
C1A C 1.1032(6) -0.0411(6) 0.4161(3) 0.0896(19) Uani 0.805(8) 1 d D U P A 1
H1A H 1.079537 0.031669 0.438815 0.108 Uiso 0.805(8) 1 calc R U P A 1
C2A C 1.0490(8) -0.1502(7) 0.4466(3) 0.107(2) Uani 0.805(8) 1 d D U P A 1
H2AA H 0.954431 -0.143289 0.443521 0.160 Uiso 0.805(8) 1 calc R U P A 1
H2AB H 1.086785 -0.153975 0.490514 0.160 Uiso 0.805(8) 1 calc R U P A 1
H2AC H 1.071219 -0.223227 0.425431 0.160 Uiso 0.805(8) 1 calc R U P A 1
C3A C 1.2478(5) -0.0437(6) 0.4200(3) 0.116(2) Uani 0.805(8) 1 d D U P A 1
H3AA H 1.274923 -0.120362 0.404098 0.173 Uiso 0.805(8) 1 calc R U P A 1
H3AB H 1.287022 -0.034071 0.463406 0.173 Uiso 0.805(8) 1 calc R U P A 1
H3AC H 1.276244 0.021753 0.395055 0.173 Uiso 0.805(8) 1 calc R U P A 1
C1B C 1.059(3) -0.071(2) 0.4184(6) 0.101(6) Uani 0.195(8) 1 d D U P A 2
H1B H 0.973237 -0.059032 0.433119 0.121 Uiso 0.195(8) 1 calc R U P A 2
C2B C 1.095(4) -0.2037(19) 0.4361(14) 0.109(8) Uani 0.195(8) 1 d D U P A 2
H2BA H 1.015576 -0.251026 0.434863 0.163 Uiso 0.195(8) 1 calc R U P A 2
H2BB H 1.143775 -0.206383 0.478100 0.163 Uiso 0.195(8) 1 calc R U P A 2
H2BC H 1.148697 -0.236695 0.406484 0.163 Uiso 0.195(8) 1 calc R U P A 2
C3B C 1.151(3) 0.007(2) 0.4615(13) 0.114(8) Uani 0.195(8) 1 d D U P A 2
H3BA H 1.213579 -0.043192 0.487377 0.170 Uiso 0.195(8) 1 calc R U P A 2
H3BB H 1.100866 0.054039 0.488193 0.170 Uiso 0.195(8) 1 calc R U P A 2
H3BC H 1.196958 0.061918 0.436864 0.170 Uiso 0.195(8) 1 calc R U P A 2
C4 C 1.0794(4) -0.1006(3) 0.30135(18) 0.0742(10) Uani 1 1 d D . . . .
H4 H 1.160314 -0.144507 0.318388 0.089 Uiso 1 1 calc R U . . .
C5 C 1.1117(4) -0.0183(4) 0.2497(3) 0.1028(15) Uani 1 1 d D . . . .
H5A H 1.032271 0.021001 0.229962 0.154 Uiso 1 1 calc R U . . .
H5B H 1.149285 -0.065527 0.218590 0.154 Uiso 1 1 calc R U . . .
H5C H 1.174268 0.042391 0.267208 0.154 Uiso 1 1 calc R U . . .
C6 C 0.9802(4) -0.1915(3) 0.2747(2) 0.0894(13) Uani 1 1 d D . . . .
H6A H 0.959924 -0.244836 0.307812 0.134 Uiso 1 1 calc R U . . .
H6B H 1.014993 -0.238489 0.242690 0.134 Uiso 1 1 calc R U . . .
H6C H 0.900950 -0.150272 0.256153 0.134 Uiso 1 1 calc R U . . .
C7A C 0.7575(10) 0.1308(8) 0.3601(5) 0.089(3) Uani 0.584(7) 1 d D U P B 1
H7A H 0.728994 0.134206 0.316695 0.107 Uiso 0.584(7) 1 calc R U P B 1
C8A C 0.6786(8) 0.1709(7) 0.3968(4) 0.095(2) Uani 0.584(7) 1 d D U P B 1
C9A C 0.5959(9) 0.2105(8) 0.4330(4) 0.116(3) Uani 0.584(7) 1 d D U P B 1
H9A H 0.529228 0.157593 0.441775 0.139 Uiso 0.584(7) 1 calc R U P B 1
C10A C 0.6000(14) 0.3369(9) 0.4620(7) 0.110(3) Uani 0.584(7) 1 d D U P B 1
H10A H 0.516549 0.378389 0.449000 0.132 Uiso 0.584(7) 1 calc R U P B 1
H10B H 0.612986 0.330559 0.507912 0.132 Uiso 0.584(7) 1 calc R U P B 1
C11A C 0.7063(14) 0.4055(12) 0.4417(8) 0.167(5) Uani 0.584(7) 1 d D U P B 1
H11A H 0.696355 0.406698 0.396225 0.251 Uiso 0.584(7) 1 calc R U P B 1
H11B H 0.789323 0.368088 0.457987 0.251 Uiso 0.584(7) 1 calc R U P B 1
H11C H 0.704398 0.487613 0.457413 0.251 Uiso 0.584(7) 1 calc R U P B 1
C7B C 0.7941(12) 0.1779(9) 0.3522(7) 0.076(3) Uani 0.416(7) 1 d D U P B 2
H7B H 0.770272 0.181169 0.308441 0.091 Uiso 0.416(7) 1 calc R U P B 2
C8B C 0.7485(9) 0.2571(9) 0.3870(5) 0.083(3) Uani 0.416(7) 1 d D U P B 2
C9B C 0.7003(15) 0.3358(12) 0.4213(7) 0.120(3) Uani 0.416(7) 1 d D U P B 2
H9B H 0.731409 0.415747 0.425387 0.144 Uiso 0.416(7) 1 calc R U P B 2
C10B C 0.589(2) 0.2902(16) 0.4548(11) 0.134(5) Uani 0.416(7) 1 d D U P B 2
H10C H 0.525572 0.240064 0.428146 0.161 Uiso 0.416(7) 1 calc R U P B 2
H10D H 0.619700 0.248701 0.494412 0.161 Uiso 0.416(7) 1 calc R U P B 2
C11B C 0.540(2) 0.4165(14) 0.4640(9) 0.164(6) Uani 0.416(7) 1 d D U P B 2
H11D H 0.520530 0.456102 0.423550 0.246 Uiso 0.416(7) 1 calc R U P B 2
H11E H 0.607198 0.461893 0.490377 0.246 Uiso 0.416(7) 1 calc R U P B 2
H11F H 0.461440 0.412745 0.483976 0.246 Uiso 0.416(7) 1 calc R U P B 2
C12A C 0.6031(6) 0.7379(6) 0.3913(3) 0.087(2) Uani 0.727(8) 1 d D U P C 1
H12A H 0.557332 0.676738 0.413843 0.104 Uiso 0.727(8) 1 calc R U P C 1
C13A C 0.6178(8) 0.8487(7) 0.4312(4) 0.121(3) Uani 0.727(8) 1 d D U P C 1
H13A H 0.662591 0.910806 0.410437 0.182 Uiso 0.727(8) 1 calc R U P C 1
H13B H 0.668633 0.829570 0.471430 0.182 Uiso 0.727(8) 1 calc R U P C 1
H13C H 0.531851 0.877731 0.437693 0.182 Uiso 0.727(8) 1 calc R U P C 1
C14A C 0.7341(7) 0.6858(7) 0.3825(3) 0.115(3) Uani 0.727(8) 1 d D U P C 1
H14A H 0.721144 0.611313 0.358599 0.172 Uiso 0.727(8) 1 calc R U P C 1
H14B H 0.784250 0.669196 0.423164 0.172 Uiso 0.727(8) 1 calc R U P C 1
H14C H 0.781364 0.743239 0.359942 0.172 Uiso 0.727(8) 1 calc R U P C 1
C12B C 0.5332(19) 0.8251(15) 0.3898(6) 0.108(5) Uani 0.273(8) 1 d D U P C 2
H12B H 0.475762 0.787076 0.417545 0.130 Uiso 0.273(8) 1 calc R U P C 2
C13B C 0.534(3) 0.9562(16) 0.3988(11) 0.154(8) Uani 0.273(8) 1 d D U P C 2
H13D H 0.615371 0.989518 0.388890 0.231 Uiso 0.273(8) 1 calc R U P C 2
H13E H 0.524730 0.974412 0.442161 0.231 Uiso 0.273(8) 1 calc R U P C 2
H13F H 0.460779 0.991757 0.371374 0.231 Uiso 0.273(8) 1 calc R U P C 2
C14B C 0.664(2) 0.767(2) 0.4002(11) 0.137(7) Uani 0.273(8) 1 d D U P C 2
H14D H 0.653817 0.680235 0.397662 0.206 Uiso 0.273(8) 1 calc R U P C 2
H14E H 0.708336 0.789371 0.441381 0.206 Uiso 0.273(8) 1 calc R U P C 2
H14F H 0.715174 0.794621 0.368306 0.206 Uiso 0.273(8) 1 calc R U P C 2
C15A C 0.5713(11) 0.8378(9) 0.2838(5) 0.065(2) Uani 0.66(2) 1 d D U P C 1
H15A H 0.656577 0.872621 0.302275 0.079 Uiso 0.66(2) 1 calc R U P C 1
C16A C 0.588(2) 0.7666(19) 0.2262(8) 0.082(3) Uani 0.66(2) 1 d D U P C 1
H16A H 0.653242 0.704122 0.236855 0.124 Uiso 0.66(2) 1 calc R U P C 1
H16B H 0.616154 0.820090 0.194898 0.124 Uiso 0.66(2) 1 calc R U P C 1
H16C H 0.504927 0.729635 0.209407 0.124 Uiso 0.66(2) 1 calc R U P C 1
C17A C 0.4716(10) 0.9371(7) 0.2697(8) 0.087(3) Uani 0.66(2) 1 d D U P C 1
H17A H 0.388532 0.902528 0.251161 0.131 Uiso 0.66(2) 1 calc R U P C 1
H17B H 0.501753 0.993983 0.240489 0.131 Uiso 0.66(2) 1 calc R U P C 1
H17C H 0.460202 0.978675 0.308251 0.131 Uiso 0.66(2) 1 calc R U P C 1
C15B C 0.537(2) 0.835(2) 0.2750(9) 0.071(4) Uani 0.34(2) 1 d D U P C 2
H15B H 0.608194 0.890962 0.292368 0.086 Uiso 0.34(2) 1 calc R U P C 2
C16B C 0.609(4) 0.749(3) 0.2368(17) 0.079(6) Uani 0.34(2) 1 d D U P C 2
H16D H 0.674887 0.705441 0.264607 0.118 Uiso 0.34(2) 1 calc R U P C 2
H16E H 0.650701 0.794806 0.206594 0.118 Uiso 0.34(2) 1 calc R U P C 2
H16F H 0.546890 0.692430 0.214877 0.118 Uiso 0.34(2) 1 calc R U P C 2
C17B C 0.4502(16) 0.9181(12) 0.2298(15) 0.088(5) Uani 0.34(2) 1 d D U P C 2
H17D H 0.383222 0.870298 0.204783 0.133 Uiso 0.34(2) 1 calc R U P C 2
H17E H 0.503499 0.958650 0.202354 0.133 Uiso 0.34(2) 1 calc R U P C 2
H17F H 0.408786 0.977863 0.253583 0.133 Uiso 0.34(2) 1 calc R U P C 2
C18A C 0.2410(7) 0.6013(5) 0.3369(4) 0.0666(18) Uani 0.692(6) 1 d D U P D 1
H18A H 0.207925 0.607942 0.293980 0.080 Uiso 0.692(6) 1 calc R U P D 1
C19A C 0.1679(5) 0.5496(5) 0.3733(3) 0.0775(17) Uani 0.692(6) 1 d D U P D 1
C20A C 0.0905(7) 0.5005(6) 0.4077(4) 0.100(2) Uani 0.692(6) 1 d D U P D 1
H20A H 0.030694 0.552725 0.423411 0.119 Uiso 0.692(6) 1 calc R U P D 1
C21A C 0.084(2) 0.3745(12) 0.4255(10) 0.100(3) Uani 0.692(6) 1 d D U P D 1
H21A H -0.001217 0.341402 0.406690 0.120 Uiso 0.692(6) 1 calc R U P D 1
H21B H 0.087787 0.369266 0.471194 0.120 Uiso 0.692(6) 1 calc R U P D 1
C22A C 0.1901(8) 0.2995(6) 0.4056(4) 0.113(2) Uani 0.692(6) 1 d D U P D 1
H22A H 0.173436 0.286677 0.360581 0.169 Uiso 0.692(6) 1 calc R U P D 1
H22B H 0.193181 0.222062 0.426957 0.169 Uiso 0.692(6) 1 calc R U P D 1
H22C H 0.273394 0.340709 0.416301 0.169 Uiso 0.692(6) 1 calc R U P D 1
C18B C 0.2689(18) 0.5599(11) 0.3301(9) 0.069(4) Uani 0.308(6) 1 d D U P D 2
H18B H 0.232094 0.568146 0.287747 0.083 Uiso 0.308(6) 1 calc R U P D 2
C19B C 0.2319(12) 0.4709(10) 0.3620(6) 0.077(3) Uani 0.308(6) 1 d D U P D 2
C20B C 0.1857(15) 0.3777(12) 0.3873(8) 0.096(3) Uani 0.308(6) 1 d D U P D 2
H20B H 0.215450 0.303760 0.372966 0.115 Uiso 0.308(6) 1 calc R U P D 2
C21B C 0.095(5) 0.364(3) 0.435(2) 0.106(5) Uani 0.308(6) 1 d D U P D 2
H21C H 0.142881 0.344153 0.475934 0.128 Uiso 0.308(6) 1 calc R U P D 2
H21D H 0.030431 0.299772 0.422303 0.128 Uiso 0.308(6) 1 calc R U P D 2
C22B C 0.028(2) 0.4840(17) 0.4362(10) 0.130(6) Uani 0.308(6) 1 d D U P D 2
H22D H -0.003181 0.510041 0.393674 0.195 Uiso 0.308(6) 1 calc R U P D 2
H22E H 0.089331 0.543009 0.456526 0.195 Uiso 0.308(6) 1 calc R U P D 2
H22F H -0.046076 0.476784 0.459507 0.195 Uiso 0.308(6) 1 calc R U P D 2

loop_
_atom_site_aniso_label
_atom_site_aniso_U_11
_atom_site_aniso_U_22
_atom_site_aniso_U_33
_atom_site_aniso_U_23
_atom_site_aniso_U_13
_atom_site_aniso_U_12
N1 0.086(2) 0.0653(18) 0.097(2) -0.0136(16) -0.0206(17) 0.0236(16)
N2 0.0721(19) 0.0656(18) 0.091(2) -0.0047(16) -0.0001(16) 0.0120(15)
N3 0.094(2) 0.112(3) 0.088(2) -0.019(2) -0.0120(18) 0.041(2)
N4 0.088(2) 0.089(2) 0.095(2) -0.0089(17) 0.0178(17) -0.0381(18)
N5 0.0613(17) 0.0469(14) 0.098(2) -0.0066(14) 0.0225(15) -0.0068(12)
N6 0.080(2) 0.076(2) 0.090(2) -0.0086(16) 0.0218(17) -0.0278(16)
C1A 0.095(4) 0.062(3) 0.101(4) -0.024(3) -0.026(3) 0.014(3)
C2A 0.150(6) 0.087(5) 0.077(4) -0.006(3) -0.010(4) 0.003(4)
C3A 0.084(4) 0.123(5) 0.127(5) -0.051(4) -0.031(3) 0.018(3)
C1B 0.114(13) 0.073(11) 0.100(7) -0.018(8) -0.041(9) 0.000(10)
C2B 0.146(18) 0.087(11) 0.084(14) -0.003(10) -0.019(13) 0.018(12)
C3B 0.111(15) 0.101(13) 0.114(14) -0.033(12) -0.037(12) -0.008(12)
C4 0.073(2) 0.0451(17) 0.101(3) -0.0043(17) 0.0007(19) 0.0082(15)
C5 0.081(3) 0.071(3) 0.161(4) 0.029(3) 0.032(3) 0.008(2)
C6 0.109(3) 0.062(2) 0.098(3) -0.013(2) 0.014(2) -0.016(2)
C7A 0.089(6) 0.086(6) 0.090(5) 0.001(5) 0.003(4) 0.026(5)
C8A 0.104(5) 0.082(5) 0.095(5) -0.009(4) 0.000(4) 0.025(4)
C9A 0.150(6) 0.086(5) 0.104(6) -0.030(4) -0.008(4) 0.037(5)
C10A 0.128(6) 0.082(6) 0.121(6) -0.043(5) 0.026(5) 0.041(5)
C11A 0.176(10) 0.120(9) 0.200(12) -0.017(8) 0.008(9) -0.001(8)
C7B 0.059(6) 0.074(6) 0.097(6) 0.011(5) 0.018(5) 0.010(5)
C8B 0.073(5) 0.073(5) 0.103(6) 0.009(4) 0.010(4) 0.015(4)
C9B 0.127(7) 0.088(7) 0.142(7) -0.021(6) 0.007(6) 0.025(6)
C10B 0.153(8) 0.143(10) 0.108(9) -0.004(9) 0.025(7) 0.069(9)
C11B 0.218(15) 0.127(10) 0.157(12) -0.007(10) 0.061(11) 0.025(11)
C12A 0.077(4) 0.094(4) 0.086(4) -0.007(3) 0.003(3) -0.038(3)
C13A 0.127(6) 0.130(6) 0.101(5) -0.037(4) -0.005(4) 0.001(5)
C14A 0.115(5) 0.121(6) 0.103(5) 0.003(4) -0.007(4) 0.032(4)
C12B 0.126(10) 0.106(9) 0.088(7) -0.007(7) 0.001(8) -0.025(9)
C13B 0.21(2) 0.122(11) 0.117(15) -0.042(11) -0.005(14) -0.028(12)
C14B 0.155(13) 0.178(16) 0.072(11) -0.002(13) -0.008(10) 0.015(13)
C15A 0.044(5) 0.046(3) 0.108(4) 0.000(3) 0.014(4) -0.010(3)
C16A 0.080(8) 0.074(6) 0.096(6) 0.013(5) 0.020(6) 0.002(5)
C17A 0.079(5) 0.062(4) 0.124(8) 0.014(5) 0.025(5) 0.010(3)
C15B 0.045(9) 0.057(7) 0.111(7) -0.004(5) 0.007(6) -0.020(6)
C16B 0.062(11) 0.071(11) 0.105(12) 0.001(10) 0.018(9) -0.006(7)
C17B 0.088(8) 0.044(6) 0.128(13) -0.004(7) -0.004(9) -0.004(5)
C18A 0.061(4) 0.049(3) 0.091(4) 0.003(3) 0.015(3) -0.005(3)
C19A 0.069(3) 0.054(3) 0.112(4) 0.011(3) 0.021(3) -0.003(2)
C20A 0.088(4) 0.084(4) 0.133(5) 0.019(4) 0.039(4) -0.010(3)
C21A 0.103(6) 0.087(5) 0.113(7) 0.029(4) 0.025(5) -0.016(4)
C22A 0.126(6) 0.077(4) 0.139(6) 0.017(4) 0.031(5) -0.009(4)
C18B 0.068(8) 0.060(7) 0.080(7) -0.008(6) 0.018(6) -0.007(6)
C19B 0.071(6) 0.071(6) 0.093(7) 0.002(5) 0.020(5) -0.002(5)
C20B 0.093(7) 0.080(6) 0.118(7) 0.009(6) 0.027(6) -0.015(6)
C21B 0.102(9) 0.099(9) 0.122(10) 0.009(8) 0.029(8) -0.017(8)
C22B 0.139(13) 0.113(11) 0.149(15) -0.011(10) 0.059(11) -0.011(10)

loop_
_atom_type_symbol
_atom_type_description
_atom_type_scat_dispersion_real
_atom_type_scat_dispersion_imag
_atom_type_scat_source
C C 0.0181 0.0091 'International Tables Vol C Tables 4.2.6.8 and 6.1.1.4'
H H 0.0000 0.0000 'International Tables Vol C Tables 4.2.6.8 and 6.1.1.4'
N N 0.0311 0.0180 'International Tables Vol C Tables 4.2.6.8 and 6.1.1.4'

loop_
_exptl_crystal_face_index_h
_exptl_crystal_face_index_k
_exptl_crystal_face_index_l
_exptl_crystal_face_perp_dist
0 7 5 0.2532
4 6 0 0.2059
6 1 -6 0.1797
5 -3 -8 0.2022
-6 -2 5 0.5075
1 0 13 0.1003
-5 5 3 0.3400
-1 7 2 0.2528
6 -4 -3 0.2465
0 -7 -1 0.3292
-7 -1 3 0.4837
0 -2 -13 0.1755
4 2 -12 0.1905
3 4 9 0.1868
-3 0 -12 0.0721
3 5 -8 0.2046
6 -2 5 0.1997
5 -4 5 0.2266
-4 5 7 0.3360

loop_
_geom_angle_atom_site_label_1
_geom_angle_atom_site_label_2
_geom_angle_atom_site_label_3
_geom_angle
N2 N1 C4 114.1(3)
N2 N1 C1A 124.1(4)
C4 N1 C1A 121.8(4)
N2 N1 C1B 115.8(14)
C4 N1 C1B 124.3(13)
N3 N2 N1 115.2(3)
N2 N3 C7A 111.9(5)
N2 N3 C7B 107.6(5)
N5 N4 C12B 116.4(8)
N5 N4 C15A 118.5(6)
N5 N4 C15B 104.1(11)
C12B N4 C15B 117.4(13)
N5 N4 C12A 122.3(4)
C15A N4 C12A 118.4(6)
N6 N5 N4 114.9(3)
N5 N6 C18A 110.8(4)
N5 N6 C18B 110.2(7)
N1 C1A C3A 113.6(5)
N1 C1A C2A 107.3(5)
C3A C1A C2A 112.8(6)
N1 C1A H1A 107.6
C3A C1A H1A 107.6
C2A C1A H1A 107.6
C1A C2A H2AA 109.5
C1A C2A H2AB 109.5
H2AA C2A H2AB 109.5
C1A C2A H2AC 109.5
H2AA C2A H2AC 109.5
H2AB C2A H2AC 109.5
C1A C3A H3AA 109.5
C1A C3A H3AB 109.5
H3AA C3A H3AB 109.5
C1A C3A H3AC 109.5
H3AA C3A H3AC 109.5
H3AB C3A H3AC 109.5
N1 C1B C3B 116.4(19)
N1 C1B C2B 120(2)
C3B C1B C2B 106.6(15)
N1 C1B H1B 103.8
C3B C1B H1B 103.8
C2B C1B H1B 103.8
C1B C2B H2BA 109.5
C1B C2B H2BB 109.5
H2BA C2B H2BB 109.5
C1B C2B H2BC 109.5
H2BA C2B H2BC 109.5
H2BB C2B H2BC 109.5
C1B C3B H3BA 109.5
C1B C3B H3BB 109.5
H3BA C3B H3BB 109.5
C1B C3B H3BC 109.5
H3BA C3B H3BC 109.5
H3BB C3B H3BC 109.5
N1 C4 C6 111.5(3)
N1 C4 C5 111.9(3)
C6 C4 C5 109.4(4)
N1 C4 H4 107.9
C6 C4 H4 107.9
C5 C4 H4 107.9
C4 C5 H5A 109.5
C4 C5 H5B 109.5
H5A C5 H5B 109.5
C4 C5 H5C 109.5
H5A C5 H5C 109.5
H5B C5 H5C 109.5
C4 C6 H6A 109.5
C4 C6 H6B 109.5
H6A C6 H6B 109.5
C4 C6 H6C 109.5
H6A C6 H6C 109.5
H6B C6 H6C 109.5
C8A C7A N3 125.4(9)
C8A C7A H7A 117.3
N3 C7A H7A 117.3
C7A C8A C9A 178.4(10)
C8A C9A C10A 124.4(9)
C8A C9A H9A 117.8
C10A C9A H9A 117.8
C11A C10A C9A 109.6(9)
C11A C10A H10A 109.8
C9A C10A H10A 109.8
C11A C10A H10B 109.8
C9A C10A H10B 109.8
H10A C10A H10B 108.2
C10A C11A H11A 109.5
C10A C11A H11B 109.5
H11A C11A H11B 109.5
C10A C11A H11C 109.5
H11A C11A H11C 109.5
H11B C11A H11C 109.5
C8B C7B N3 121.1(12)
C8B C7B H7B 119.5
N3 C7B H7B 119.5
C7B C8B C9B 178.8(13)
C8B C9B C10B 115.1(13)
C8B C9B H9B 122.4
C10B C9B H9B 122.4
C11B C10B C9B 92.4(12)
C11B C10B H10C 113.2
C9B C10B H10C 113.2
C11B C10B H10D 113.2
C9B C10B H10D 113.2
H10C C10B H10D 110.6
C10B C11B H11D 109.5
C10B C11B H11E 109.5
H11D C11B H11E 109.5
C10B C11B H11F 109.5
H11D C11B H11F 109.5
H11E C11B H11F 109.5
C13A C12A N4 110.1(6)
C13A C12A C14A 111.5(6)
N4 C12A C14A 113.2(5)
C13A C12A H12A 107.3
N4 C12A H12A 107.3
C14A C12A H12A 107.3
C12A C13A H13A 109.5
C12A C13A H13B 109.5
H13A C13A H13B 109.5
C12A C13A H13C 109.5
H13A C13A H13C 109.5
H13B C13A H13C 109.5
C12A C14A H14A 109.5
C12A C14A H14B 109.5
H14A C14A H14B 109.5
C12A C14A H14C 109.5
H14A C14A H14C 109.5
H14B C14A H14C 109.5
N4 C12B C13B 125.7(15)
N4 C12B C14B 85.2(13)
C13B C12B C14B 115.0(15)
N4 C12B H12B 109.4
C13B C12B H12B 109.4
C14B C12B H12B 109.4
C12B C13B H13D 109.5
C12B C13B H13E 109.5
H13D C13B H13E 109.5
C12B C13B H13F 109.5
H13D C13B H13F 109.5
H13E C13B H13F 109.5
C12B C14B H14D 109.5
C12B C14B H14E 109.5
H14D C14B H14E 109.5
C12B C14B H14F 109.5
H14D C14B H14F 109.5
H14E C14B H14F 109.5
N4 C15A C16A 112.0(13)
N4 C15A C17A 103.5(7)
C16A C15A C17A 111.6(9)
N4 C15A H15A 109.8
C16A C15A H15A 109.8
C17A C15A H15A 109.8
C15A C16A H16A 109.5
C15A C16A H16B 109.5
H16A C16A H16B 109.5
C15A C16A H16C 109.5
H16A C16A H16C 109.5
H16B C16A H16C 109.5
C15A C17A H17A 109.5
C15A C17A H17B 109.5
H17A C17A H17B 109.5
C15A C17A H17C 109.5
H17A C17A H17C 109.5
H17B C17A H17C 109.5
N4 C15B C16B 104(2)
N4 C15B C17B 135(2)
C16B C15B C17B 108.5(14)
N4 C15B H15B 101.7
C16B C15B H15B 101.7
C17B C15B H15B 101.7
C15B C16B H16D 109.5
C15B C16B H16E 109.5
H16D C16B H16E 109.5
C15B C16B H16F 109.5
H16D C16B H16F 109.5
H16E C16B H16F 109.5
C15B C17B H17D 109.5
C15B C17B H17E 109.5
H17D C17B H17E 109.5
C15B C17B H17F 109.5
H17D C17B H17F 109.5
H17E C17B H17F 109.5
C19A C18A N6 124.3(7)
C19A C18A H18A 117.9
N6 C18A H18A 117.9
C20A C19A C18A 177.2(7)
C19A C20A C21A 128.1(7)
C19A C20A H20A 116.0
C21A C20A H20A 116.0
C20A C21A C22A 113.3(9)
C20A C21A H21A 108.9
C22A C21A H21A 108.9
C20A C21A H21B 108.9
C22A C21A H21B 108.9
H21A C21A H21B 107.7
C21A C22A H22A 109.5
C21A C22A H22B 109.5
H22A C22A H22B 109.5
C21A C22A H22C 109.5
H22A C22A H22C 109.5
H22B C22A H22C 109.5
C19B C18B N6 122.4(16)
C19B C18B H18B 118.8
N6 C18B H18B 118.8
C20B C19B C18B 172.6(17)
C19B C20B C21B 132.7(18)
C19B C20B H20B 113.6
C21B C20B H20B 113.6
C20B C21B C22B 105.0(18)
C20B C21B H21C 110.7
C22B C21B H21C 110.7
C20B C21B H21D 110.7
C22B C21B H21D 110.7
H21C C21B H21D 108.8
C21B C22B H22D 109.5
C21B C22B H22E 109.5
H22D C22B H22E 109.5
C21B C22B H22F 109.5
H22D C22B H22F 109.5
H22E C22B H22F 109.5

loop_
_geom_bond_atom_site_label_1
_geom_bond_atom_site_label_2
_geom_bond_distance
N1 N2 1.326(4)
N1 C4 1.456(4)
N1 C1A 1.472(6)
N1 C1B 1.485(10)
N2 N3 1.273(4)
N3 C7A 1.424(10)
N3 C7B 1.485(14)
N4 N5 1.329(4)
N4 C12B 1.445(9)
N4 C15A 1.478(7)
N4 C15B 1.484(9)
N4 C12A 1.511(7)
N5 N6 1.268(4)
N6 C18A 1.401(9)
N6 C18B 1.462(19)
C1A C3A 1.495(8)
C1A C2A 1.533(8)
C1A H1A 1.0000
C2A H2AA 0.9800
C2A H2AB 0.9800
C2A H2AC 0.9800
C3A H3AA 0.9800
C3A H3AB 0.9800
C3A H3AC 0.9800
C1B C3B 1.517(18)
C1B C2B 1.566(19)
C1B H1B 1.0000
C2B H2BA 0.9800
C2B H2BB 0.9800
C2B H2BC 0.9800
C3B H3BA 0.9800
C3B H3BB 0.9800
C3B H3BC 0.9800
C4 C6 1.506(5)
C4 C5 1.524(5)
C4 H4 1.0000
C5 H5A 0.9800
C5 H5B 0.9800
C5 H5C 0.9800
C6 H6A 0.9800
C6 H6B 0.9800
C6 H6C 0.9800
C7A C8A 1.300(6)
C7A H7A 0.9500
C8A C9A 1.321(6)
C9A C10A 1.545(9)
C9A H9A 0.9500
C10A C11A 1.463(11)
C10A H10A 0.9900
C10A H10B 0.9900
C11A H11A 0.9800
C11A H11B 0.9800
C11A H11C 0.9800
C7B C8B 1.296(6)
C7B H7B 0.9500
C8B C9B 1.298(6)
C9B C10B 1.537(13)
C9B H9B 0.9500
C10B C11B 1.522(13)
C10B H10C 0.9900
C10B H10D 0.9900
C11B H11D 0.9800
C11B H11E 0.9800
C11B H11F 0.9800
C12A C13A 1.507(9)
C12A C14A 1.518(9)
C12A H12A 1.0000
C13A H13A 0.9800
C13A H13B 0.9800
C13A H13C 0.9800
C14A H14A 0.9800
C14A H14B 0.9800
C14A H14C 0.9800
C12B C13B 1.478(16)
C12B C14B 1.493(17)
C12B H12B 1.0000
C13B H13D 0.9800
C13B H13E 0.9800
C13B H13F 0.9800
C14B H14D 0.9800
C14B H14E 0.9800
C14B H14F 0.9800
C15A C16A 1.514(13)
C15A C17A 1.520(10)
C15A H15A 1.0000
C16A H16A 0.9800
C16A H16B 0.9800
C16A H16C 0.9800
C17A H17A 0.9800
C17A H17B 0.9800
C17A H17C 0.9800
C15B C16B 1.530(18)
C15B C17B 1.546(15)
C15B H15B 1.0000
C16B H16D 0.9800
C16B H16E 0.9800
C16B H16F 0.9800
C17B H17D 0.9800
C17B H17E 0.9800
C17B H17F 0.9800
C18A C19A 1.306(5)
C18A H18A 0.9500
C19A C20A 1.295(5)
C20A C21A 1.464(11)
C20A H20A 0.9500
C21A C22A 1.501(11)
C21A H21A 0.9900
C21A H21B 0.9900
C22A H22A 0.9800
C22A H22B 0.9800
C22A H22C 0.9800
C18B C19B 1.301(7)
C18B H18B 0.9500
C19B C20B 1.300(7)
C20B C21B 1.501(19)
C20B H20B 0.9500
C21B C22B 1.514(19)
C21B H21C 0.9900
C21B H21D 0.9900
C22B H22D 0.9800
C22B H22E 0.9800
C22B H22F 0.9800

loop_
_geom_torsion_atom_site_label_1
_geom_torsion_atom_site_label_2
_geom_torsion_atom_site_label_3
_geom_torsion_atom_site_label_4
_geom_torsion
C4 N1 N2 N3 175.0(3)
C1A N1 N2 N3 -3.3(6)
C1B N1 N2 N3 20.7(11)
N1 N2 N3 C7A -169.5(5)
N1 N2 N3 C7B 161.9(5)
C12B N4 N5 N6 -44.7(10)
C15A N4 N5 N6 -179.6(6)
C15B N4 N5 N6 -175.6(10)
C12A N4 N5 N6 11.1(6)
N4 N5 N6 C18A 174.9(4)
N4 N5 N6 C18B -160.5(7)
N2 N1 C1A C3A -141.9(5)
C4 N1 C1A C3A 39.9(7)
N2 N1 C1A C2A 92.6(6)
C4 N1 C1A C2A -85.5(7)
N2 N1 C1B C3B -97(2)
C4 N1 C1B C3B 112(2)
N2 N1 C1B C2B 132(2)
C4 N1 C1B C2B -19(3)
N2 N1 C4 C6 -62.4(4)
C1A N1 C4 C6 115.9(5)
C1B N1 C4 C6 89.4(14)
N2 N1 C4 C5 60.6(4)
C1A N1 C4 C5 -121.1(5)
C1B N1 C4 C5 -147.7(14)
N2 N3 C7A C8A 167.9(8)
C8A C9A C10A C11A 1.6(18)
N2 N3 C7B C8B -169.6(9)
C8B C9B C10B C11B -159.6(15)
N5 N4 C12A C13A -117.7(6)
C15A N4 C12A C13A 72.9(8)
N5 N4 C12A C14A 116.7(5)
C15A N4 C12A C14A -52.6(8)
N5 N4 C12B C13B -107.9(19)
C15B N4 C12B C13B 16(2)
N5 N4 C12B C14B 134.5(12)
C15B N4 C12B C14B -101.1(17)
N5 N4 C15A C16A -56.6(13)
C12A N4 C15A C16A 113.2(13)
N5 N4 C15A C17A 63.8(9)
C12A N4 C15A C17A -126.4(7)
N5 N4 C15B C16B -89(2)
C12B N4 C15B C16B 141(2)
N5 N4 C15B C17B 46(3)
C12B N4 C15B C17B -85(3)
N5 N6 C18A C19A -169.9(5)
C19A C20A C21A C22A 7(3)
N5 N6 C18B C19B 165.7(12)
C19B C20B C21B C22B 17(6)
